data_7122003
loop_
_publ_author_name
'Faulkner, Robert A.'
'Patmore, Nathan J.'
'Rice, Craig R.'
'Slater, Christopher'

_publ_section_title
;
 Dihydrogen phosphate-containing dinuclear double assemblies that
 demonstrate phosphate reactivity to the tetrafluoroborate anion.
;
_journal_issue 66
_journal_name_full 'Chemical communications (Cambridge, England)'
_journal_page_first 9159
_journal_page_last 9162
_journal_paper_doi 10.1039/c8cc04900a
_journal_volume 54
_journal_year 2018
_chemical_formula_sum 'C40 H40 B4 Cu2 F14 N12 O4.5 P S4'
_chemical_formula_weight 1356.37
_space_group_crystal_system tetragonal
_space_group_IT_number 122
_space_group_name_Hall 'I -4 2bw'
_space_group_name_H-M_alt 'I -4 2 d'
_symmetry_space_group_name_Hall 'I -4 2bw'
_symmetry_space_group_name_H-M 'I -4 2 d'
_atom_sites_solution_hydrogens geom
_audit_creation_method SHELXL-2014/7
_audit_update_record
;
2018-06-16 deposited with the CCDC.
2018-07-18 downloaded from the CCDC.
;
_cell_angle_alpha 90
_cell_angle_beta 90
_cell_angle_gamma 90
_cell_formula_units_Z 8
_cell_length_a 22.4423(11)
_cell_length_b 22.4423(11)
_cell_length_c 20.6438(10)
_cell_measurement_reflns_used 9933
_cell_measurement_temperature 150(2)
_cell_measurement_theta_max 27.66
_cell_measurement_theta_min 2.26
_cell_volume 10397.4(9)
_computing_cell_refinement 'Bruker SAINT'
_computing_data_collection 'Bruker APEX2'
_computing_data_reduction 'Bruker SAINT'
_computing_molecular_graphics 'Bruker SHELXTL'
_computing_publication_material 'Bruker SHELXTL'
_computing_structure_refinement 'SHELXL-2014 (Sheldrick 2014)'
_computing_structure_solution 'SHELXS-97 (Sheldrick 2008)'
_diffrn_ambient_temperature 150(2)
_diffrn_measured_fraction_theta_full 0.999
_diffrn_measured_fraction_theta_max 0.998
_diffrn_measurement_device_type 'Bruker APEX-II CCD'
_diffrn_measurement_method '\f and \w scans'
_diffrn_radiation_type MoK\a
_diffrn_radiation_wavelength 0.71073
_diffrn_reflns_av_R_equivalents 0.0675
_diffrn_reflns_av_unetI/netI 0.0928
_diffrn_reflns_Laue_measured_fraction_full 0.999
_diffrn_reflns_Laue_measured_fraction_max 0.998
_diffrn_reflns_limit_h_max 32
_diffrn_reflns_limit_h_min -22
_diffrn_reflns_limit_k_max 31
_diffrn_reflns_limit_k_min -25
_diffrn_reflns_limit_l_max 29
_diffrn_reflns_limit_l_min -21
_diffrn_reflns_number 27338
_diffrn_reflns_point_group_measured_fraction_full 0.998
_diffrn_reflns_point_group_measured_fraction_max 0.991
_diffrn_reflns_theta_full 25.242
_diffrn_reflns_theta_max 30.552
_diffrn_reflns_theta_min 2.256
_exptl_absorpt_coefficient_mu 1.117
_exptl_absorpt_correction_T_max 0.91
_exptl_absorpt_correction_T_min 0.63
_exptl_absorpt_correction_type multi-scan
_exptl_absorpt_process_details sadabs
_exptl_crystal_colour green
_exptl_crystal_density_diffrn 1.733
_exptl_crystal_description block
_exptl_crystal_F_000 5464
_exptl_crystal_size_max 0.25
_exptl_crystal_size_mid 0.2
_exptl_crystal_size_min 0.2
_refine_diff_density_max 1.657
_refine_diff_density_min -1.360
_refine_diff_density_rms 0.158
_refine_ls_abs_structure_details
;
 Flack x determined using 1693 quotients [(I+)-(I-)]/[(I+)+(I-)]
 (Parsons, Flack and Wagner, Acta Cryst. B69 (2013) 249-259).
;
_refine_ls_abs_structure_Flack 0.025(9)
_refine_ls_extinction_method none
_refine_ls_goodness_of_fit_ref 1.026
_refine_ls_hydrogen_treatment constr
_refine_ls_matrix_type full
_refine_ls_number_parameters 405
_refine_ls_number_reflns 7906
_refine_ls_number_restraints 222
_refine_ls_restrained_S_all 1.021
_refine_ls_R_factor_all 0.1445
_refine_ls_R_factor_gt 0.0804
_refine_ls_shift/su_max 0.001
_refine_ls_shift/su_mean 0.000
_refine_ls_structure_factor_coef Fsqd
_refine_ls_weighting_details 'w=1/[\s^2^(Fo^2^)+(0.1691P)^2^+0.3848P] where P=(Fo^2^+2Fc^2^)/3'
_refine_ls_weighting_scheme calc
_refine_ls_wR_factor_gt 0.2190
_refine_ls_wR_factor_ref 0.2635
_reflns_Friedel_coverage 0.854
_reflns_Friedel_fraction_full 0.998
_reflns_Friedel_fraction_max 0.984
_reflns_number_gt 4758
_reflns_number_total 7906
_reflns_threshold_expression 'I > 2\s(I)'
_cod_data_source_file c8cc04900a2.cif
_cod_data_source_block mo_Chris_Lbda_PBF4_0m_a
_cod_depositor_comments 'Adding full bibliography for 7122000--7122004.cif.'
_cod_original_cell_volume 10397.4(11)
_cod_original_formula_sum 'C40 H40 B4 Cu2 F14 N12 O4.50 P S4'
_cod_database_code 7122003
_shelx_shelxl_version_number 2014/7
_shelx_space_group_comment
;
The symmetry employed for this shelxl refinement is uniquely defined
by the following loop, which should always be used as a source of
symmetry information in preference to the above space-group names.
They are only intended as comments.
;

loop_
_space_group_symop_operation_xyz
'x, y, z'
'-x, -y, z'
'y, -x, -z'
'-y, x, -z'
'-x+1/2, y, -z+3/4'
'x+1/2, -y, -z+3/4'
'-y+1/2, -x, z+3/4'
'y+1/2, x, z+3/4'
'x+1/2, y+1/2, z+1/2'
'-x+1/2, -y+1/2, z+1/2'
'y+1/2, -x+1/2, -z+1/2'
'-y+1/2, x+1/2, -z+1/2'
'-x+1, y+1/2, -z+5/4'
'x+1, -y+1/2, -z+5/4'
'-y+1, -x+1/2, z+5/4'
'y+1, x+1/2, z+5/4'

loop_
_atom_site_label
_atom_site_type_symbol
_atom_site_fract_x
_atom_site_fract_y
_atom_site_fract_z
_atom_site_U_iso_or_equiv
_atom_site_adp_type
_atom_site_occupancy
_atom_site_site_symmetry_order
_atom_site_calc_flag
_atom_site_refinement_flags_posn
_atom_site_refinement_flags_adp
_atom_site_refinement_flags_occupancy
_atom_site_disorder_assembly
_atom_site_disorder_group
Cu1 Cu 0.64334(5) 0.76396(5) 0.26792(5) 0.0325(3) Uani 1 1 d . . . . .
P1 P 0.57858(16) 0.7500 0.1250 0.0326(7) Uani 1 2 d S T P . .
S003 S 0.76716(13) 0.62195(13) 0.10394(12) 0.0452(6) Uani 1 1 d . . . . .
S004 S 0.52249(12) 0.63802(12) 0.37760(13) 0.0430(6) Uani 1 1 d . . . . .
O1 O 0.6146(3) 0.7307(3) 0.1829(3) 0.0401(16) Uani 1 1 d . . . . .
F1 F 0.5583(3) 0.6610(3) 0.0029(3) 0.0609(18) Uani 1 1 d D . . . .
F3 F 0.4827(3) 0.7255(4) 0.0216(3) 0.0640(19) Uani 1 1 d . . . . .
F2 F 0.4771(3) 0.6290(4) 0.0580(3) 0.064(2) Uani 1 1 d D . . . .
N1 N 0.6429(4) 0.8155(4) 0.3521(4) 0.0385(18) Uani 1 1 d . . . . .
N2 N 0.5860(4) 0.7169(4) 0.3208(3) 0.0360(18) Uani 1 1 d . . . . .
N6 N 0.7193(4) 0.7986(4) -0.0221(4) 0.0407(19) Uani 1 1 d . . . . .
O2 O 0.5383(4) 0.6971(4) 0.1085(3) 0.051(2) Uani 1 1 d . . . . .
N5 N 0.7044(4) 0.6881(4) 0.0286(4) 0.0346(17) Uani 1 1 d . . . . .
N3 N 0.5631(4) 0.6358(4) 0.2540(4) 0.042(2) Uani 1 1 d . . . . .
H3' H 0.5762 0.6554 0.2199 0.051 Uiso 1 1 calc R U . . .
N4 N 0.6553(4) 0.6008(4) 0.0637(4) 0.043(2) Uani 1 1 d . . . . .
H4' H 0.6230 0.6090 0.0414 0.052 Uiso 1 1 calc R U . . .
C1 C 0.6704(5) 0.8642(5) 0.3624(4) 0.044(2) Uani 1 1 d . . . . .
H1 H 0.6966 0.8783 0.3297 0.052 Uiso 1 1 calc R U . . .
C16 C 0.7672(4) 0.7752(5) 0.0072(4) 0.038(2) Uani 1 1 d . . . . .
C15 C 0.7595(4) 0.7163(5) 0.0375(4) 0.038(2) Uani 1 1 d . . . . .
C5 C 0.6043(4) 0.7927(5) 0.3985(4) 0.035(2) Uani 1 1 d . . . . .
C17 C 0.8215(5) 0.8067(5) 0.0102(5) 0.046(3) Uani 1 1 d . . . . .
H17 H 0.8555 0.7898 0.0305 0.055 Uiso 1 1 calc R U . . .
C6 C 0.5762(4) 0.7371(5) 0.3823(4) 0.037(2) Uani 1 1 d . . . . .
C11 C 0.6362(5) 0.5566(5) 0.1715(5) 0.044(2) Uani 1 1 d . . . . .
H11A H 0.6540 0.5261 0.2002 0.052 Uiso 1 1 calc R U . . .
H11B H 0.6505 0.5961 0.1862 0.052 Uiso 1 1 calc R U . . .
C8 C 0.5607(5) 0.6649(4) 0.3105(4) 0.036(2) Uani 1 1 d . . . . .
C2 C 0.6645(6) 0.8983(6) 0.4188(5) 0.057(3) Uani 1 1 d . . . . .
H2 H 0.6858 0.9346 0.4242 0.068 Uiso 1 1 calc R U . . .
C12 C 0.6567(5) 0.5461(4) 0.1032(5) 0.041(2) Uani 1 1 d . . . . .
H12A H 0.6979 0.5303 0.1040 0.049 Uiso 1 1 calc R U . . .
H12B H 0.6309 0.5156 0.0829 0.049 Uiso 1 1 calc R U . . .
C7 C 0.5422(4) 0.7005(5) 0.4198(5) 0.040(2) Uani 1 1 d . . . . .
H7 H 0.5311 0.7085 0.4633 0.048 Uiso 1 1 calc R U . . .
C9 C 0.5456(5) 0.5743(5) 0.2454(5) 0.044(2) Uani 1 1 d . . . . .
H9A H 0.5017 0.5705 0.2469 0.053 Uiso 1 1 calc R U . . .
H9B H 0.5629 0.5492 0.2800 0.053 Uiso 1 1 calc R U . . .
C13 C 0.7020(5) 0.6386(5) 0.0608(4) 0.039(2) Uani 1 1 d . . . . .
C14 C 0.7968(5) 0.6877(5) 0.0773(4) 0.044(2) Uani 1 1 d . . . . .
H14 H 0.8351 0.7021 0.0892 0.053 Uiso 1 1 calc R U . . .
C3 C 0.6268(5) 0.8775(5) 0.4663(5) 0.043(2) Uani 1 1 d . . . . .
H3 H 0.6212 0.8991 0.5054 0.052 Uiso 1 1 calc R U . . .
C4 C 0.5968(5) 0.8235(5) 0.4557(4) 0.045(3) Uani 1 1 d . . . . .
H4 H 0.5712 0.8081 0.4882 0.054 Uiso 1 1 calc R U . . .
C10 C 0.5697(5) 0.5543(5) 0.1775(5) 0.042(2) Uani 1 1 d . . . . .
H10A H 0.5563 0.5130 0.1690 0.050 Uiso 1 1 calc R U . . .
H10B H 0.5520 0.5802 0.1438 0.050 Uiso 1 1 calc R U . . .
C18 C 0.8238(6) 0.8615(6) -0.0164(6) 0.060(3) Uani 1 1 d . . . . .
H18 H 0.8601 0.8834 -0.0158 0.072 Uiso 1 1 calc R U . . .
C20 C 0.7222(5) 0.8521(5) -0.0466(5) 0.045(2) Uani 1 1 d . . . . .
H20 H 0.6877 0.8681 -0.0667 0.054 Uiso 1 1 calc R U . . .
C19 C 0.7728(7) 0.8863(6) -0.0448(7) 0.067(4) Uani 1 1 d . . . . .
H19 H 0.7733 0.9255 -0.0623 0.080 Uiso 1 1 calc R U . . .
O3 O 0.5000 0.5000 0.0000 0.105(8) Uani 1 4 d S T P . .
F1A F 0.6413(12) 0.5273(8) 0.3449(10) 0.130(5) Uani 0.428(12) 1 d D U P A 1
F2A F 0.5919(10) 0.4393(10) 0.3477(10) 0.135(5) Uani 0.428(12) 1 d D U P A 1
F3A F 0.6167(11) 0.4860(11) 0.4413(6) 0.129(5) Uani 0.428(12) 1 d D U P A 1
F4A F 0.6885(8) 0.4439(11) 0.3789(13) 0.128(4) Uani 0.428(12) 1 d D U P A 1
F2B F 0.6470(9) 0.4143(6) 0.3678(9) 0.131(5) Uani 0.572(12) 1 d D U P A 2
F3B F 0.5735(6) 0.4829(9) 0.3680(9) 0.135(4) Uani 0.572(12) 1 d D U P A 2
F1B F 0.6665(8) 0.5087(8) 0.3353(8) 0.122(5) Uani 0.572(12) 1 d D U P A 2
F4B F 0.6484(9) 0.4894(8) 0.4412(6) 0.122(4) Uani 0.572(12) 1 d D U P A 2
B1A B 0.6343(5) 0.4740(5) 0.3782(4) 0.125(9) Uani 1 1 d D U . . .
B1 B 0.5142(5) 0.6793(6) 0.0461(5) 0.048(3) Uani 1 1 d D . . . .

loop_
_atom_site_aniso_label
_atom_site_aniso_U_11
_atom_site_aniso_U_22
_atom_site_aniso_U_33
_atom_site_aniso_U_23
_atom_site_aniso_U_13
_atom_site_aniso_U_12
Cu1 0.0383(6) 0.0390(6) 0.0201(4) 0.0020(4) 0.0004(4) -0.0045(5)
P1 0.0420(18) 0.0381(18) 0.0178(12) -0.0007(12) 0.000 0.000
S003 0.0501(15) 0.0557(15) 0.0297(11) -0.0043(10) -0.0149(10) 0.0150(13)
S004 0.0448(14) 0.0478(14) 0.0365(12) 0.0114(11) 0.0021(10) -0.0066(12)
O1 0.053(4) 0.047(4) 0.020(3) 0.010(3) -0.002(3) -0.001(3)
F1 0.056(4) 0.076(5) 0.051(4) -0.005(3) -0.001(3) 0.009(4)
F3 0.062(4) 0.071(5) 0.059(4) -0.010(4) -0.015(3) 0.011(4)
F2 0.064(5) 0.077(5) 0.052(4) -0.006(4) -0.008(3) -0.005(4)
N1 0.038(4) 0.049(5) 0.028(4) 0.002(3) -0.003(3) -0.004(4)
N2 0.047(5) 0.042(4) 0.019(3) 0.004(3) -0.006(3) 0.001(4)
N6 0.045(5) 0.049(5) 0.028(4) 0.004(4) 0.005(3) -0.001(4)
O2 0.063(5) 0.056(5) 0.032(4) -0.006(3) 0.000(3) -0.019(4)
N5 0.038(4) 0.036(4) 0.029(4) -0.003(3) -0.003(3) 0.000(3)
N3 0.069(6) 0.030(4) 0.029(4) 0.003(3) -0.002(4) -0.007(4)
N4 0.059(6) 0.035(4) 0.035(4) 0.011(3) -0.014(4) 0.001(4)
C1 0.055(6) 0.049(6) 0.027(4) 0.000(4) -0.007(4) -0.017(5)
C16 0.038(5) 0.053(6) 0.021(3) -0.007(4) 0.005(3) 0.001(4)
C15 0.030(4) 0.054(6) 0.030(4) -0.012(4) 0.003(4) 0.002(4)
C5 0.035(5) 0.048(5) 0.021(4) -0.003(4) -0.005(3) 0.007(4)
C17 0.044(6) 0.057(7) 0.037(5) -0.019(5) 0.011(4) 0.003(5)
C6 0.043(5) 0.049(5) 0.019(3) 0.005(4) -0.004(3) 0.011(5)
C11 0.054(6) 0.040(5) 0.037(5) -0.001(4) -0.009(5) -0.001(5)
C8 0.047(5) 0.035(5) 0.026(4) 0.007(3) -0.005(4) -0.008(4)
C2 0.080(9) 0.056(7) 0.035(5) -0.005(5) -0.022(6) -0.006(6)
C12 0.054(6) 0.034(5) 0.034(5) 0.004(4) -0.012(4) 0.000(4)
C7 0.035(5) 0.053(6) 0.031(4) 0.002(4) 0.002(4) 0.008(4)
C9 0.054(6) 0.040(5) 0.038(5) -0.001(4) -0.001(4) -0.008(5)
C13 0.052(6) 0.044(5) 0.021(4) 0.002(4) -0.004(4) 0.010(5)
C14 0.046(6) 0.061(7) 0.025(4) -0.009(4) -0.007(4) 0.008(5)
C3 0.053(6) 0.046(6) 0.031(4) -0.003(4) -0.011(4) 0.009(5)
C4 0.052(6) 0.067(7) 0.017(4) -0.009(4) -0.002(4) 0.009(5)
C10 0.053(6) 0.039(5) 0.034(5) 0.000(4) -0.006(4) -0.007(5)
C18 0.049(6) 0.079(9) 0.052(6) -0.026(7) 0.020(6) -0.015(6)
C20 0.046(6) 0.060(7) 0.029(4) 0.005(4) 0.008(4) -0.006(5)
C19 0.082(10) 0.055(7) 0.062(8) 0.002(6) 0.038(7) -0.013(7)
O3 0.118(12) 0.118(12) 0.077(14) 0.000 0.000 0.000
F1A 0.131(5) 0.130(5) 0.130(5) 0.002(3) 0.000(3) -0.001(3)
F2A 0.136(5) 0.134(5) 0.135(5) -0.001(3) 0.001(3) -0.002(3)
F3A 0.130(5) 0.129(5) 0.128(5) 0.000(3) 0.000(3) 0.000(3)
F4A 0.129(5) 0.128(5) 0.129(5) 0.000(2) 0.000(2) -0.002(2)
F2B 0.133(5) 0.130(5) 0.131(5) -0.001(3) 0.000(3) -0.002(3)
F3B 0.135(5) 0.134(5) 0.135(5) 0.001(2) 0.000(2) 0.000(2)
F1B 0.123(5) 0.123(5) 0.121(5) 0.003(3) 0.000(3) -0.001(3)
F4B 0.123(5) 0.122(5) 0.120(5) 0.000(3) -0.001(3) -0.003(3)
B1A 0.126(9) 0.125(9) 0.125(9) 0.0001(14) 0.0000(14) -0.0001(14)
B1 0.043(7) 0.055(8) 0.047(6) 0.002(6) -0.002(5) -0.001(6)

loop_
_atom_type_symbol
_atom_type_description
_atom_type_scat_dispersion_real
_atom_type_scat_dispersion_imag
_atom_type_scat_source
C C 0.0033 0.0016 'International Tables Vol C Tables 4.2.6.8 and 6.1.1.4'
H H 0.0000 0.0000 'International Tables Vol C Tables 4.2.6.8 and 6.1.1.4'
B B 0.0013 0.0007 'International Tables Vol C Tables 4.2.6.8 and 6.1.1.4'
N N 0.0061 0.0033 'International Tables Vol C Tables 4.2.6.8 and 6.1.1.4'
O O 0.0106 0.0060 'International Tables Vol C Tables 4.2.6.8 and 6.1.1.4'
F F 0.0171 0.0103 'International Tables Vol C Tables 4.2.6.8 and 6.1.1.4'
P P 0.1023 0.0942 'International Tables Vol C Tables 4.2.6.8 and 6.1.1.4'
Cu Cu 0.3201 1.2651 'International Tables Vol C Tables 4.2.6.8 and 6.1.1.4'
S S 0.1246 0.1234 'International Tables Vol C Tables 4.2.6.8 and 6.1.1.4'

loop_
_geom_angle_atom_site_label_1
_geom_angle_atom_site_label_2
_geom_angle_atom_site_label_3
_geom_angle
_geom_angle_site_symmetry_1
_geom_angle_site_symmetry_3
N5 Cu1 N2 175.5(3) 14_464 .
N5 Cu1 O1 90.0(3) 14_464 .
N2 Cu1 O1 94.3(3) . .
N5 Cu1 N1 96.1(3) 14_464 .
N2 Cu1 N1 80.5(3) . .
O1 Cu1 N1 158.4(3) . .
N5 Cu1 N6 80.3(3) 14_464 14_464
N2 Cu1 N6 98.0(3) . 14_464
O1 Cu1 N6 92.6(3) . 14_464
N1 Cu1 N6 108.8(3) . 14_464
O1 P1 O1 115.1(6) 14_464 .
O1 P1 O2 105.7(4) 14_464 14_464
O1 P1 O2 111.3(4) . 14_464
O1 P1 O2 111.3(4) 14_464 .
O1 P1 O2 105.7(4) . .
O2 P1 O2 107.6(7) 14_464 .
C14 S003 C13 88.7(5) . .
C7 S004 C8 89.7(5) . .
P1 O1 Cu1 139.2(5) . .
C1 N1 C5 120.2(9) . .
C1 N1 Cu1 127.7(7) . .
C5 N1 Cu1 111.9(6) . .
C8 N2 C6 112.0(8) . .
C8 N2 Cu1 131.4(7) . .
C6 N2 Cu1 116.0(7) . .
C20 N6 C16 119.6(10) . .
C20 N6 Cu1 129.7(8) . 14_464
C16 N6 Cu1 110.6(7) . 14_464
B1 O2 P1 129.0(7) . .
C13 N5 C15 110.8(8) . .
C13 N5 Cu1 133.1(7) . 14_464
C15 N5 Cu1 115.3(6) . 14_464
C8 N3 C9 124.1(8) . .
C8 N3 H3' 117.9 . .
C9 N3 H3' 117.9 . .
C13 N4 C12 122.1(9) . .
C13 N4 H4' 118.9 . .
C12 N4 H4' 118.9 . .
N1 C1 C2 124.3(11) . .
N1 C1 H1 117.9 . .
C2 C1 H1 117.9 . .
N6 C16 C17 121.1(10) . .
N6 C16 C15 116.7(9) . .
C17 C16 C15 122.2(10) . .
C14 C15 N5 114.7(10) . .
C14 C15 C16 128.2(10) . .
N5 C15 C16 116.9(8) . .
C4 C5 N1 118.8(10) . .
C4 C5 C6 125.6(9) . .
N1 C5 C6 115.6(8) . .
C18 C17 C16 118.2(11) . .
C18 C17 H17 120.9 . .
C16 C17 H17 120.9 . .
C7 C6 N2 114.7(9) . .
C7 C6 C5 129.5(8) . .
N2 C6 C5 115.7(8) . .
C10 C11 C12 112.2(9) . .
C10 C11 H11A 109.2 . .
C12 C11 H11A 109.2 . .
C10 C11 H11B 109.2 . .
C12 C11 H11B 109.2 . .
H11A C11 H11B 107.9 . .
N2 C8 N3 123.7(9) . .
N2 C8 S004 113.1(7) . .
N3 C8 S004 123.2(7) . .
C3 C2 C1 117.6(11) . .
C3 C2 H2 121.2 . .
C1 C2 H2 121.2 . .
N4 C12 C11 112.4(9) . .
N4 C12 H12A 109.1 . .
C11 C12 H12A 109.1 . .
N4 C12 H12B 109.1 . .
C11 C12 H12B 109.1 . .
H12A C12 H12B 107.9 . .
C6 C7 S004 110.5(7) . .
C6 C7 H7 124.8 . .
S004 C7 H7 124.8 . .
N3 C9 C10 106.8(8) . .
N3 C9 H9A 110.4 . .
C10 C9 H9A 110.4 . .
N3 C9 H9B 110.4 . .
C10 C9 H9B 110.4 . .
H9A C9 H9B 108.6 . .
N5 C13 N4 126.4(9) . .
N5 C13 S003 114.2(8) . .
N4 C13 S003 119.4(7) . .
C15 C14 S003 111.6(9) . .
C15 C14 H14 124.2 . .
S003 C14 H14 124.2 . .
C2 C3 C4 118.5(10) . .
C2 C3 H3 120.7 . .
C4 C3 H3 120.7 . .
C5 C4 C3 120.6(10) . .
C5 C4 H4 119.7 . .
C3 C4 H4 119.7 . .
C11 C10 C9 114.1(8) . .
C11 C10 H10A 108.7 . .
C9 C10 H10A 108.7 . .
C11 C10 H10B 108.7 . .
C9 C10 H10B 108.7 . .
H10A C10 H10B 107.6 . .
C17 C18 C19 120.1(11) . .
C17 C18 H18 119.9 . .
C19 C18 H18 119.9 . .
N6 C20 C19 123.1(11) . .
N6 C20 H20 118.4 . .
C19 C20 H20 118.4 . .
C20 C19 C18 117.7(12) . .
C20 C19 H19 121.1 . .
C18 C19 H19 121.1 . .
F1B B1A F4B 109.9(4) . .
F1B B1A F2B 109.8(4) . .
F4B B1A F2B 109.9(4) . .
F2A B1A F3A 110.0(4) . .
F2A B1A F1A 109.8(4) . .
F3A B1A F1A 109.2(4) . .
F2A B1A F4A 109.5(4) . .
F3A B1A F4A 109.4(4) . .
F1A B1A F4A 108.9(4) . .
F1B B1A F3B 109.4(4) . .
F4B B1A F3B 109.2(4) . .
F2B B1A F3B 108.6(4) . .
F3 B1 F1 110.9(9) . .
F3 B1 F2 111.4(9) . .
F1 B1 F2 106.9(8) . .
F3 B1 O2 108.4(9) . .
F1 B1 O2 112.6(9) . .
F2 B1 O2 106.4(9) . .

loop_
_geom_bond_atom_site_label_1
_geom_bond_atom_site_label_2
_geom_bond_distance
_geom_bond_site_symmetry_2
Cu1 N5 1.989(8) 14_464
Cu1 N2 1.991(8) .
Cu1 O1 2.013(7) .
Cu1 N1 2.088(8) .
Cu1 N6 2.210(9) 14_464
P1 O1 1.507(6) 14_464
P1 O1 1.507(6) .
P1 O2 1.532(8) 14_464
P1 O2 1.532(8) .
S003 C14 1.709(13) .
S003 C13 1.753(10) .
S004 C7 1.708(11) .
S004 C8 1.736(9) .
F1 B1 1.393(7) .
F3 B1 1.354(15) .
F2 B1 1.424(14) .
N1 C1 1.273(13) .
N1 C5 1.389(12) .
N2 C8 1.316(13) .
N2 C6 1.365(12) .
N6 C20 1.305(15) .
N6 C16 1.341(13) .
N6 Cu1 2.210(9) 14_464
O2 B1 1.452(14) .
N5 C13 1.295(12) .
N5 C15 1.402(12) .
N5 Cu1 1.989(8) 14_464
N3 C8 1.338(12) .
N3 C9 1.446(13) .
N3 H3' 0.8800 .
N4 C13 1.350(14) .
N4 C12 1.474(12) .
N4 H4' 0.8800 .
C1 C2 1.401(15) .
C1 H1 0.9500 .
C16 C17 1.410(15) .
C16 C15 1.474(14) .
C15 C14 1.337(14) .
C5 C4 1.378(12) .
C5 C6 1.438(14) .
C17 C18 1.348(18) .
C17 H17 0.9500 .
C6 C7 1.362(14) .
C11 C10 1.499(16) .
C11 C12 1.503(15) .
C11 H11A 0.9900 .
C11 H11B 0.9900 .
C2 C3 1.376(17) .
C2 H2 0.9500 .
C12 H12A 0.9900 .
C12 H12B 0.9900 .
C7 H7 0.9500 .
C9 C10 1.567(14) .
C9 H9A 0.9900 .
C9 H9B 0.9900 .
C14 H14 0.9500 .
C3 C4 1.401(16) .
C3 H3 0.9500 .
C4 H4 0.9500 .
C10 H10A 0.9900 .
C10 H10B 0.9900 .
C18 C19 1.40(2) .
C18 H18 0.9500 .
C20 C19 1.372(19) .
C20 H20 0.9500 .
C19 H19 0.9500 .
F1A B1A 1.389(7) .
F2A B1A 1.380(7) .
F3A B1A 1.387(7) .
F4A B1A 1.392(7) .
F2B B1A 1.386(7) .
F3B B1A 1.394(7) .
F1B B1A 1.384(7) .
F4B B1A 1.384(7) .
